data_7114493
loop_
_publ_author_name
'Ogawa, Satoshi'
'Yoshimura, Satoko'
'Nagahora, Noriyoshi'
'Kawai, Yasushi'
'Mikata, Yuji'
'Sato, Ryu'

_publ_section_title
;
 Novel multi-chalcogen ring systems with three different chalcogen atoms:
 synthesis, structure and redox property of five-membered
 trichalcogenaheterocyclesElectronic supplementary information (ESI)
 available: satisfactory characterizing data for all the new compounds.
 Typical experimental procedure, physical and spectroscopic data of all
 the new compounds and ORTEP view of 2d. See
 http://www.rsc.org/suppdata/cc/b2/b205445k/
;
_journal_issue 17
_journal_name_full 'Chemical Communications'
_journal_page_first 1918
_journal_paper_doi 10.1039/b205445k
_journal_year 2002
_chemical_formula_moiety 'C10 H12 O Se2 Te '
_chemical_formula_sum 'C10 H12 O Se2 Te'
_chemical_formula_weight 433.72
_space_group_IT_number 14
_symmetry_cell_setting monoclinic
_symmetry_Int_Tables_number 14
_symmetry_space_group_name_Hall '-P 2yab'
_symmetry_space_group_name_H-M 'P 1 21/a 1'
_audit_creation_date 'Wed Mar  7 12:39:38 2002'
_audit_creation_method 'from TEXRAY.INF file'
_cell_angle_alpha 90
_cell_angle_beta 93.14(3)
_cell_angle_gamma 90
_cell_formula_units_Z 4
_cell_length_a 7.389(3)
_cell_length_b 16.581(3)
_cell_length_c 10.165(3)
_cell_measurement_reflns_used 25
_cell_measurement_temperature 296.2
_cell_measurement_theta_max 15.0
_cell_measurement_theta_min 14.9
_cell_volume 1243.5(7)
_computing_cell_refinement 'Rigaku/AFC Diffractometer Control'
_computing_data_collection 'Rigaku/AFC Diffractometer Control'
_computing_data_reduction teXsan
_computing_structure_refinement teXsan
_diffrn_ambient_temperature 296.2
_diffrn_measurement_device 'Rigaku AFC7R'
_diffrn_measurement_method \w-2\q
_diffrn_orient_matrix_UB_11 -0.01027
_diffrn_orient_matrix_UB_12 -0.05897
_diffrn_orient_matrix_UB_13 -0.01961
_diffrn_orient_matrix_UB_21 0.00592
_diffrn_orient_matrix_UB_22 0.01160
_diffrn_orient_matrix_UB_23 -0.09620
_diffrn_orient_matrix_UB_31 0.13502
_diffrn_orient_matrix_UB_32 -0.00499
_diffrn_orient_matrix_UB_33 0.00815
_diffrn_radiation_detector 'scintillation counter'
_diffrn_radiation_monochromator graphite
_diffrn_radiation_source 'Rigaku rotating anode'
_diffrn_radiation_type 'Mo K\a'
_diffrn_radiation_wavelength 0.7107
_diffrn_reflns_av_R_equivalents 0.013
_diffrn_reflns_av_sigmaI/netI 0.022
_diffrn_reflns_limit_h_max 8
_diffrn_reflns_limit_h_min 0
_diffrn_reflns_limit_k_max 19
_diffrn_reflns_limit_k_min 0
_diffrn_reflns_limit_l_max 12
_diffrn_reflns_limit_l_min -12
_diffrn_reflns_number 2467
_diffrn_reflns_reduction_process 'Lp corrections applied'
_diffrn_reflns_theta_max 24.99
_diffrn_reflns_theta_min 2.01
_diffrn_standards_decay_% -0.51
_diffrn_standards_interval_count 150
_diffrn_standards_number 3
_exptl_absorpt_coefficient_mu 8.215
_exptl_absorpt_correction_T_max 1.000
_exptl_absorpt_correction_T_min 0.382
_exptl_absorpt_correction_type '\y scans(North,Phillips & Mathews,1968)'
_exptl_crystal_colour purple
_exptl_crystal_density_diffrn 2.316
_exptl_crystal_density_meas ?
_exptl_crystal_description prismatic
_exptl_crystal_F_000 800.00
_exptl_crystal_size_max 0.380
_exptl_crystal_size_mid 0.200
_exptl_crystal_size_min 0.120
_refine_diff_density_max 0.53
_refine_diff_density_min -0.65
_refine_ls_extinction_coef 0.0084(3)
_refine_ls_extinction_method
;
Zachariasen(1967) type 2 Gaussian isotropic
;
_refine_ls_goodness_of_fit_obs 1.874
_refine_ls_hydrogen_treatment refall
_refine_ls_matrix_type full
_refine_ls_number_constraints 0
_refine_ls_number_parameters 176
_refine_ls_number_reflns 2192
_refine_ls_number_restraints 0
_refine_ls_R_factor_obs 0.03304
_refine_ls_shift/esd_max 0.0200
_refine_ls_shift/esd_mean 0.0008
_refine_ls_structure_factor_coef Fsqd
_refine_ls_weighting_details 'w = 1/[\s^2^(Fo) + 0.00006|Fo|^2^]'
_refine_ls_weighting_scheme calc
_refine_ls_wR_factor_obs 0.03929
_reflns_number_observed 2192
_reflns_number_total 2282
_reflns_observed_criterion >0.0sigma(I)
_cod_data_source_file b205445k.txt
_cod_data_source_block Benzo-Se-Se-Te
_cod_depositor_comments
;
The following automatic conversions were performed:

'_exptl_crystal_density_meas' value 'not measured' was changed to '?'
- the value is perceived as not measured.

Automatic conversion script
Id: cif_fix_values 3008 2015-01-20 13:52:24Z robertas 

The following automatic conversions were performed:

'_refine_ls_weighting_scheme' value 'w = 1/[\s^2^(Fo) +
0.00006|Fo|^2^]' was changed to 'calc'. New tag
'_refine_ls_weighting_details' was created. The value of the new tag
was set to 'w = 1/[\s^2^(Fo) + 0.00006|Fo|^2^]'.

Automatic conversion script
Id: cif_fix_values 3143 2015-03-26 13:38:13Z robertas 
;
_cod_original_cell_volume 1243.6(6)
_cod_original_sg_symbol_H-M 'P 21/a       '
_cod_original_formula_sum 'C10 H12 O Se2 Te '
_cod_database_code 7114493

loop_
_symmetry_equiv_pos_as_xyz
x,y,z
1/2-x,1/2+y,-z
-x,-y,-z
1/2+x,1/2-y,z

loop_
_atom_site_aniso_label
_atom_site_aniso_U_11
_atom_site_aniso_U_22
_atom_site_aniso_U_33
_atom_site_aniso_U_12
_atom_site_aniso_U_13
_atom_site_aniso_U_23
Te(3) 0.0589(2) 0.0320(1) 0.0433(2) -0.0094(1) 0.0062(1) 0.0040(1)
Se(1) 0.0541(3) 0.0370(2) 0.0284(2) 0.0048(2) -0.0005(2) -0.0043(2)
Se(2) 0.0537(3) 0.0313(2) 0.0486(3) 0.0043(2) 0.0045(2) -0.0049(2)
O(13) 0.060(2) 0.057(2) 0.025(2) -0.008(1) 0.007(1) 0.001(1)
C(4) 0.030(2) 0.045(2) 0.030(2) -0.001(2) 0.005(2) -0.003(2)
C(5) 0.048(3) 0.040(2) 0.041(3) 0.000(2) 0.006(2) -0.016(2)
C(6) 0.049(3) 0.030(2) 0.043(3) -0.001(2) 0.005(2) -0.005(2)
C(7) 0.032(2) 0.030(2) 0.035(2) 0.000(2) 0.005(2) 0.001(2)
C(8) 0.028(2) 0.031(2) 0.027(2) -0.003(1) -0.001(2) 0.000(2)
C(9) 0.024(2) 0.035(2) 0.029(2) 0.003(1) 0.000(2) -0.005(2)
C(10) 0.050(3) 0.037(2) 0.039(3) 0.002(2) 0.012(2) 0.000(2)
C(11) 0.074(4) 0.051(3) 0.052(4) 0.005(3) 0.000(3) 0.016(3)
C(12) 0.088(5) 0.050(3) 0.070(4) -0.019(3) 0.024(4) 0.012(3)
C(14) 0.050(3) 0.082(4) 0.030(3) 0.006(3) 0.006(2) -0.005(3)

loop_
_atom_site_label
_atom_site_fract_x
_atom_site_fract_y
_atom_site_fract_z
_atom_site_U_iso_or_equiv
_atom_site_thermal_displace_type
_atom_site_calc_flag
_atom_site_occupancy
Te(3) 0.77049(4) 0.18273(1) 0.57126(3) 0.04460(9) Uani d 1.00
Se(1) 0.70579(6) 0.08850(2) 0.86912(4) 0.0399(1) Uani d 1.00
Se(2) 0.57421(6) 0.20220(2) 0.76422(4) 0.0445(1) Uani d 1.00
O(13) 0.7920(4) 0.0511(2) 0.3698(3) 0.0471(9) Uani d 1.00
C(4) 0.7571(5) 0.0100(2) 0.4817(4) 0.035(1) Uani d 1.00
C(5) 0.7405(6) -0.0728(2) 0.4918(5) 0.043(1) Uani d 1.00
C(6) 0.7072(5) -0.1068(2) 0.6119(4) 0.041(1) Uani d 1.00
C(7) 0.6867(5) -0.0626(2) 0.7245(4) 0.032(1) Uani d 1.00
C(8) 0.7390(5) 0.0569(2) 0.5933(3) 0.028(1) Uani d 1.00
C(9) 0.7060(4) 0.0218(2) 0.7136(4) 0.029(1) Uani d 1.00
C(10) 0.6505(6) -0.1021(2) 0.8548(4) 0.042(1) Uani d 1.00
C(11) 0.8224(8) -0.1133(3) 0.9414(6) 0.059(2) Uani d 1.00
C(12) 0.5466(9) -0.1815(3) 0.8375(7) 0.069(2) Uani d 1.00
C(14) 0.8004(7) 0.0063(4) 0.2512(5) 0.054(2) Uani d 1.00
H(1) 0.748(5) -0.103(2) 0.421(4) 0.04(1) Uiso calc 1.00
H(2) 0.693(5) -0.164(2) 0.621(4) 0.05(1) Uiso calc 1.00
H(3) 0.576(5) -0.069(2) 0.897(3) 0.04(1) Uiso calc 1.00
H(4) 0.788(5) -0.138(2) 1.020(4) 0.06(1) Uiso calc 1.00
H(5) 0.880(6) -0.064(2) 0.955(4) 0.06(1) Uiso calc 1.00
H(6) 0.894(6) -0.149(3) 0.887(5) 0.09(2) Uiso calc 1.00
H(7) 0.510(6) -0.198(3) 0.919(5) 0.08(2) Uiso calc 1.00
H(8) 0.428(7) -0.178(3) 0.782(6) 0.11(2) Uiso calc 1.00
H(9) 0.618(6) -0.220(2) 0.803(4) 0.06(1) Uiso calc 1.00
H(10) 0.682(6) -0.026(2) 0.229(4) 0.06(1) Uiso calc 1.00
H(11) 0.884(5) -0.029(2) 0.262(4) 0.04(1) Uiso calc 1.00
H(12) 0.809(6) 0.047(3) 0.189(5) 0.08(2) Uiso calc 1.00

loop_
_atom_type_symbol
_atom_type_oxidation_number
_atom_type_number_in_cell
_atom_type_scat_dispersion_real
_atom_type_scat_dispersion_imag
_atom_type_scat_source
C 0 40 0.003 0.002
;International Tables for Crystallography
(1992, Vol. C, Tables 4.2.6.8 and 6.1.1.1)
;
H 0 48 0.000 0.000
;International Tables for Crystallography
(1992, Vol. C, Table 6.1.1.2)
;
O 0 4 0.011 0.006
;International Tables for Crystallography
(1992, Vol. C, Tables 4.2.6.8 and 6.1.1.1)
;
Se 0 8 -0.093 2.226
;International Tables for Crystallography
(1992, Vol. C, Tables 4.2.6.8 and 6.1.1.1)
;
Te 0 4 -0.531 1.675
;International Tables for Crystallography
(1992, Vol. C, Tables 4.2.6.8 and 6.1.1.1)
;

loop_
_geom_angle_atom_site_label_1
_geom_angle_atom_site_label_2
_geom_angle_atom_site_label_3
_geom_angle
_geom_angle_site_symmetry_1
_geom_angle_site_symmetry_2
_geom_angle_site_symmetry_3
_geom_angle_publ_flag
Se(2) Te(3) C(8) 88.43(9) 1_555 1_555 1_555 yes
Se(2) Se(1) C(9) 96.1(1) 1_555 1_555 1_555 yes
Te(3) Se(2) Se(1) 90.52(2) 1_555 1_555 1_555 yes
C(4) O(13) C(14) 117.8(4) 1_555 1_555 1_555 yes
O(13) C(4) C(5) 125.4(4) 1_555 1_555 1_555 yes
O(13) C(4) C(8) 115.7(3) 1_555 1_555 1_555 yes
C(5) C(4) C(8) 118.8(4) 1_555 1_555 1_555 yes
C(4) C(5) C(6) 119.5(4) 1_555 1_555 1_555 yes
C(4) C(5) H(1) 120(2) 1_555 1_555 1_555 no
C(6) C(5) H(1) 120(2) 1_555 1_555 1_555 no
C(5) C(6) C(7) 123.6(4) 1_555 1_555 1_555 yes
C(5) C(6) H(2) 120(2) 1_555 1_555 1_555 no
C(7) C(6) H(2) 115(2) 1_555 1_555 1_555 no
C(6) C(7) C(9) 116.5(3) 1_555 1_555 1_555 yes
C(6) C(7) C(10) 122.1(3) 1_555 1_555 1_555 yes
C(9) C(7) C(10) 121.3(3) 1_555 1_555 1_555 yes
Te(3) C(8) C(4) 116.8(3) 1_555 1_555 1_555 yes
Te(3) C(8) C(9) 122.2(3) 1_555 1_555 1_555 yes
C(4) C(8) C(9) 121.1(3) 1_555 1_555 1_555 yes
Se(1) C(9) C(7) 120.0(3) 1_555 1_555 1_555 yes
Se(1) C(9) C(8) 119.4(3) 1_555 1_555 1_555 yes
C(7) C(9) C(8) 120.5(3) 1_555 1_555 1_555 yes
C(7) C(10) C(11) 112.2(4) 1_555 1_555 1_555 yes
C(7) C(10) C(12) 112.5(4) 1_555 1_555 1_555 yes
C(7) C(10) H(3) 107(2) 1_555 1_555 1_555 no
C(11) C(10) C(12) 111.1(4) 1_555 1_555 1_555 yes
C(11) C(10) H(3) 108(2) 1_555 1_555 1_555 no
C(12) C(10) H(3) 104(2) 1_555 1_555 1_555 no
C(10) C(11) H(4) 106(2) 1_555 1_555 1_555 no
C(10) C(11) H(5) 109(2) 1_555 1_555 1_555 no
C(10) C(11) H(6) 101(2) 1_555 1_555 1_555 no
H(4) C(11) H(5) 113(3) 1_555 1_555 1_555 no
H(4) C(11) H(6) 113(3) 1_555 1_555 1_555 no
H(5) C(11) H(6) 110(3) 1_555 1_555 1_555 no
C(10) C(12) H(7) 108(2) 1_555 1_555 1_555 no
C(10) C(12) H(8) 115(2) 1_555 1_555 1_555 no
C(10) C(12) H(9) 110(2) 1_555 1_555 1_555 no
H(7) C(12) H(8) 102(4) 1_555 1_555 1_555 no
H(7) C(12) H(9) 110(3) 1_555 1_555 1_555 no
H(8) C(12) H(9) 109(4) 1_555 1_555 1_555 no
O(13) C(14) H(10) 112(2) 1_555 1_555 1_555 no
O(13) C(14) H(11) 108(2) 1_555 1_555 1_555 no
O(13) C(14) H(12) 101(3) 1_555 1_555 1_555 no
H(10) C(14) H(11) 105(3) 1_555 1_555 1_555 no
H(10) C(14) H(12) 108(3) 1_555 1_555 1_555 no
H(11) C(14) H(12) 120(4) 1_555 1_555 1_555 no

loop_
_geom_bond_atom_site_label_1
_geom_bond_atom_site_label_2
_geom_bond_distance
_geom_bond_site_symmetry_1
_geom_bond_site_symmetry_2
_geom_bond_publ_flag
Te(3) Se(2) 2.5233(6) 1_555 1_555 yes
Te(3) C(8) 2.113(3) 1_555 1_555 yes
Se(1) Se(2) 2.3500(6) 1_555 1_555 yes
Se(1) C(9) 1.929(3) 1_555 1_555 yes
O(13) C(4) 1.363(4) 1_555 1_555 yes
O(13) C(14) 1.420(5) 1_555 1_555 yes
C(4) C(5) 1.383(5) 1_555 1_555 yes
C(4) C(8) 1.387(5) 1_555 1_555 yes
C(5) C(6) 1.379(6) 1_555 1_555 yes
C(5) H(1) 0.88(4) 1_555 1_555 no
C(6) C(7) 1.374(5) 1_555 1_555 yes
C(6) H(2) 0.96(4) 1_555 1_555 no
C(7) C(9) 1.413(4) 1_555 1_555 yes
C(7) C(10) 1.515(5) 1_555 1_555 yes
C(8) C(9) 1.388(5) 1_555 1_555 yes
C(10) C(11) 1.517(6) 1_555 1_555 yes
C(10) C(12) 1.530(6) 1_555 1_555 yes
C(10) H(3) 0.90(3) 1_555 1_555 no
C(11) H(4) 0.95(4) 1_555 1_555 no
C(11) H(5) 0.93(4) 1_555 1_555 no
C(11) H(6) 0.98(5) 1_555 1_555 no
C(12) H(7) 0.92(5) 1_555 1_555 no
C(12) H(8) 1.02(5) 1_555 1_555 no
C(12) H(9) 0.91(4) 1_555 1_555 no
C(14) H(10) 1.04(4) 1_555 1_555 no
C(14) H(11) 0.85(4) 1_555 1_555 no
C(14) H(12) 0.93(5) 1_555 1_555 no
